data_4503030
loop_
_publ_author_name
'Ghodbane, Abdelhamid'
'D'Alt\'erio, S\'ebastien'
'Saffon, Nathalie'
'McClenaghan, Nathan D.'
'Scarpantonio, Luca'
'Jolinat, Pascale'
'Fery-Forgues, Suzanne'

_publ_section_title
;
 Facile access to highly fluorescent nanofibers and microcrystals via
 reprecipitation of 2-phenyl-benzoxazole derivatives.
;
_journal_issue 1
_journal_name_full 'Langmuir : the ACS journal of surfaces and colloids'
_journal_page_first 855
_journal_page_last 863
_journal_paper_doi 10.1021/la2036554
_journal_volume 28
_journal_year 2012
_chemical_formula_sum 'C14 H11 N O'
_chemical_formula_weight 209.24
_chemical_name_systematic
; 
 ? 
;
_space_group_IT_number 14
_symmetry_cell_setting monoclinic
_symmetry_space_group_name_Hall '-P 2ybc'
_symmetry_space_group_name_H-M 'P 1 21/c 1'
_atom_sites_solution_hydrogens geom
_atom_sites_solution_primary direct
_atom_sites_solution_secondary difmap
_audit_creation_method SHELXL-97
_cell_angle_alpha 90.00
_cell_angle_beta 100.166(8)
_cell_angle_gamma 90.00
_cell_formula_units_Z 4
_cell_length_a 17.7321(19)
_cell_length_b 4.9836(5)
_cell_length_c 12.4973(13)
_cell_measurement_reflns_used 763
_cell_measurement_temperature 213(2)
_cell_measurement_theta_max 26.31
_cell_measurement_theta_min 2.33
_cell_volume 1087.0(2)
_computing_cell_refinement 'Bruker SMART'
_computing_data_collection 'Bruker SMART'
_computing_data_reduction 'Bruker SAINT'
_computing_molecular_graphics 'Bruker SHELXTL'
_computing_publication_material 'Bruker SHELXTL'
_computing_structure_refinement 'SHELXL-97 (Sheldrick, 1997)'
_computing_structure_solution 'SHELXS-97 (Sheldrick, 1990)'
_diffrn_ambient_temperature 213(2)
_diffrn_measured_fraction_theta_full 0.990
_diffrn_measured_fraction_theta_max 0.990
_diffrn_measurement_device_type 'CCD area detector'
_diffrn_measurement_method 'phi and omega scans'
_diffrn_radiation_monochromator graphite
_diffrn_radiation_source 'fine-focus sealed tube'
_diffrn_radiation_type MoK\a
_diffrn_radiation_wavelength 0.71073
_diffrn_reflns_av_R_equivalents 0.1847
_diffrn_reflns_av_sigmaI/netI 0.1489
_diffrn_reflns_limit_h_max 20
_diffrn_reflns_limit_h_min -20
_diffrn_reflns_limit_k_max 5
_diffrn_reflns_limit_k_min -5
_diffrn_reflns_limit_l_max 14
_diffrn_reflns_limit_l_min -14
_diffrn_reflns_number 9844
_diffrn_reflns_theta_full 24.71
_diffrn_reflns_theta_max 24.71
_diffrn_reflns_theta_min 5.13
_exptl_absorpt_coefficient_mu 0.081
_exptl_absorpt_correction_T_max 0.9984
_exptl_absorpt_correction_T_min 0.9683
_exptl_absorpt_correction_type multi-scan
_exptl_absorpt_process_details 'SADABS (Bruker-AXS)'
_exptl_crystal_colour colourless
_exptl_crystal_density_diffrn 1.279
_exptl_crystal_density_method 'not measured'
_exptl_crystal_description needle
_exptl_crystal_F_000 440
_exptl_crystal_size_max 0.40
_exptl_crystal_size_mid 0.04
_exptl_crystal_size_min 0.02
_refine_diff_density_max 0.157
_refine_diff_density_min -0.191
_refine_diff_density_rms 0.047
_refine_ls_extinction_coef 0.080(11)
_refine_ls_extinction_expression Fc^*^=kFc[1+0.001xFc^2^\l^3^/sin(2\q)]^-1/4^
_refine_ls_extinction_method SHELXL
_refine_ls_goodness_of_fit_ref 0.970
_refine_ls_hydrogen_treatment constr
_refine_ls_matrix_type full
_refine_ls_number_parameters 166
_refine_ls_number_reflns 1826
_refine_ls_number_restraints 29
_refine_ls_restrained_S_all 0.968
_refine_ls_R_factor_all 0.1576
_refine_ls_R_factor_gt 0.0561
_refine_ls_shift/su_max 0.000
_refine_ls_shift/su_mean 0.000
_refine_ls_structure_factor_coef Fsqd
_refine_ls_weighting_details 'calc w=1/[\s^2^(Fo^2^)+(0.0620P)^2^+0.0000P] where P=(Fo^2^+2Fc^2^)/3'
_refine_ls_weighting_scheme calc
_refine_ls_wR_factor_gt 0.1164
_refine_ls_wR_factor_ref 0.1610
_reflns_number_gt 853
_reflns_number_total 1826
_reflns_threshold_expression >2sigma(I)
_cod_data_source_file la2036554_si_004.cif
_cod_data_source_block 3
_cod_depositor_comments
;
The following automatic conversions were performed:

'_symmetry_cell_setting' value 'Monoclinic' changed to 'monoclinic'
according to /home/saulius/struct/CIF-dictionaries/cif_core.dic
dictionary named 'cif_core.dic' version 2.4.1 from 2010-06-29.

Automatic conversion script
Id: cif_fix_values 1715 2011-07-08 13:25:40Z adriana 
;
_cod_original_sg_symbol_H-M P2(1)/c
_cod_database_code 4503030

loop_
_symmetry_equiv_pos_as_xyz
'x, y, z'
'-x, y+1/2, -z+1/2'
'-x, -y, -z'
'x, -y-1/2, z-1/2'

loop_
_atom_site_label
_atom_site_type_symbol
_atom_site_fract_x
_atom_site_fract_y
_atom_site_fract_z
_atom_site_U_iso_or_equiv
_atom_site_adp_type
_atom_site_occupancy
_atom_site_symmetry_multiplicity
_atom_site_calc_flag
_atom_site_refinement_flags
_atom_site_disorder_assembly
_atom_site_disorder_group
C10 C 0.1445(2) -0.1753(8) 0.9223(3) 0.0419(9) Uani 1 1 d . . .
C9 C 0.1797(2) -0.1777(8) 0.8330(3) 0.0383(9) Uani 1 1 d . A .
C8 C 0.23650(19) 0.1110(7) 0.9487(3) 0.0403(10) Uani 1 1 d D . .
O1 O 0.2378(15) -0.011(4) 0.8510(12) 0.038(3) Uani 0.59(3) 1 d PDU A 1
N1 N 0.1815(14) 0.043(5) 0.999(2) 0.039(4) Uani 0.59(3) 1 d PDU A 1
O1' O 0.1809(16) -0.018(6) 0.993(3) 0.037(4) Uani 0.41(3) 1 d PDU A 2
N1' N 0.241(3) 0.046(8) 0.850(2) 0.032(4) Uani 0.41(3) 1 d PDU A 2
C1 C 0.4554(2) 0.9014(7) 1.1439(3) 0.0571(12) Uani 1 1 d . . .
H1A H 0.5057 0.8564 1.1287 0.086 Uiso 1 1 calc R . .
H1B H 0.4572 0.9052 1.2219 0.086 Uiso 1 1 calc R . .
H1C H 0.4402 1.0764 1.1135 0.086 Uiso 1 1 calc R . .
C2 C 0.39863(18) 0.6952(7) 1.0938(3) 0.0427(9) Uani 1 1 d . . .
C3 C 0.3971(2) 0.6066(8) 0.9879(3) 0.0491(11) Uani 1 1 d . A .
H3 H 0.4325 0.6775 0.9476 0.059 Uiso 1 1 calc R . .
C4 C 0.34454(19) 0.4159(8) 0.9401(3) 0.0463(10) Uani 1 1 d . . .
H4 H 0.3455 0.3567 0.8689 0.056 Uiso 1 1 calc R A .
C5 C 0.29094(17) 0.3131(7) 0.9971(3) 0.0359(9) Uani 1 1 d . A .
C6 C 0.29154(19) 0.4018(7) 1.1027(3) 0.0448(10) Uani 1 1 d . . .
H6 H 0.2556 0.3331 1.1426 0.054 Uiso 1 1 calc R A .
C7 C 0.34447(19) 0.5901(7) 1.1495(3) 0.0474(10) Uani 1 1 d . A .
H7 H 0.3437 0.6482 1.2209 0.057 Uiso 1 1 calc R . .
C11 C 0.0845(2) -0.3419(9) 0.9303(3) 0.0629(12) Uani 1 1 d . A .
H11 H 0.0601 -0.3408 0.9913 0.075 Uiso 1 1 calc R . .
C12 C 0.0617(2) -0.5122(9) 0.8433(4) 0.0684(13) Uani 1 1 d . . .
H12 H 0.0206 -0.6301 0.8450 0.082 Uiso 1 1 calc R A .
C13 C 0.0977(2) -0.5144(9) 0.7537(3) 0.0604(12) Uani 1 1 d . A .
H13 H 0.0807 -0.6345 0.6965 0.072 Uiso 1 1 calc R . .
C14 C 0.1581(2) -0.3441(9) 0.7462(3) 0.0555(11) Uani 1 1 d . . .
H14 H 0.1827 -0.3429 0.6855 0.067 Uiso 1 1 calc R A .

loop_
_atom_site_aniso_label
_atom_site_aniso_U_11
_atom_site_aniso_U_22
_atom_site_aniso_U_33
_atom_site_aniso_U_23
_atom_site_aniso_U_13
_atom_site_aniso_U_12
C10 0.046(2) 0.039(2) 0.036(2) -0.004(2) -0.0020(18) -0.003(2)
C9 0.037(2) 0.035(2) 0.040(2) 0.0009(19) 0.0002(17) 0.0009(19)
C8 0.044(2) 0.038(3) 0.036(2) 0.0037(19) 0.0008(18) 0.0060(18)
O1 0.052(4) 0.029(10) 0.034(3) 0.003(4) 0.010(3) 0.003(6)
N1 0.051(4) 0.021(8) 0.044(5) -0.004(5) 0.001(4) -0.009(5)
O1' 0.050(5) 0.027(12) 0.038(5) -0.002(7) 0.020(4) -0.002(6)
N1' 0.041(5) 0.014(9) 0.040(6) 0.002(5) 0.002(4) -0.012(6)
C1 0.062(3) 0.036(3) 0.070(3) 0.002(2) 0.001(2) -0.005(2)
C2 0.043(2) 0.031(2) 0.050(2) 0.003(2) -0.0027(18) 0.0029(18)
C3 0.049(2) 0.046(3) 0.051(2) 0.010(2) 0.0070(19) -0.006(2)
C4 0.049(2) 0.050(3) 0.040(2) 0.0036(19) 0.0096(18) -0.001(2)
C5 0.0401(19) 0.031(2) 0.036(2) 0.0036(18) 0.0041(16) 0.0031(17)
C6 0.044(2) 0.045(3) 0.046(2) -0.0043(19) 0.0098(18) -0.0058(19)
C7 0.052(2) 0.045(3) 0.046(2) -0.006(2) 0.0096(19) -0.001(2)
C11 0.064(3) 0.066(3) 0.057(3) -0.003(3) 0.006(2) -0.016(3)
C12 0.059(3) 0.047(3) 0.094(4) 0.009(3) -0.002(3) -0.010(2)
C13 0.065(3) 0.042(3) 0.064(3) -0.011(2) -0.015(2) 0.004(2)
C14 0.056(2) 0.058(3) 0.048(2) -0.011(2) -0.004(2) 0.008(2)

loop_
_atom_type_symbol
_atom_type_description
_atom_type_scat_dispersion_real
_atom_type_scat_dispersion_imag
_atom_type_scat_source
C C 0.0033 0.0016 'International Tables Vol C Tables 4.2.6.8 and 6.1.1.4'
H H 0.0000 0.0000 'International Tables Vol C Tables 4.2.6.8 and 6.1.1.4'
N N 0.0061 0.0033 'International Tables Vol C Tables 4.2.6.8 and 6.1.1.4'
O O 0.0106 0.0060 'International Tables Vol C Tables 4.2.6.8 and 6.1.1.4'

loop_
_geom_angle_atom_site_label_1
_geom_angle_atom_site_label_2
_geom_angle_atom_site_label_3
_geom_angle
O1' C10 C11 129.0(8)
O1' C10 C9 109.0(8)
C11 C10 C9 121.7(4)
C11 C10 N1 130.1(7)
C9 C10 N1 108.1(7)
O1 C9 C14 128.5(6)
O1 C9 C10 108.2(6)
C14 C9 C10 123.2(4)
C14 C9 N1' 129.6(9)
C10 C9 N1' 107.1(9)
N1' C8 N1 125(3)
N1 C8 O1 116.5(13)
N1' C8 O1' 115.9(18)
O1 C8 O1' 106.2(18)
N1' C8 C5 115.2(17)
N1 C8 C5 118.9(12)
O1 C8 C5 124.5(10)
O1' C8 C5 128.8(14)
C9 O1 C8 107.4(12)
C8 N1 C10 99.4(15)
C10 O1' C8 108.5(18)
C8 N1' C9 99(2)
C7 C2 C3 117.4(3)
C7 C2 C1 121.6(3)
C3 C2 C1 121.0(3)
C4 C3 C2 121.7(3)
C5 C4 C3 120.1(3)
C4 C5 C6 118.7(3)
C4 C5 C8 120.7(3)
C6 C5 C8 120.6(3)
C7 C6 C5 120.6(3)
C6 C7 C2 121.5(3)
C10 C11 C12 116.0(4)
C11 C12 C13 122.0(4)
C14 C13 C12 121.5(4)
C9 C14 C13 115.6(4)

loop_
_geom_bond_atom_site_label_1
_geom_bond_atom_site_label_2
_geom_bond_distance
C10 O1' 1.27(3)
C10 C11 1.367(5)
C10 C9 1.372(4)
C10 N1 1.52(3)
C9 O1 1.31(2)
C9 C14 1.365(5)
C9 N1' 1.54(4)
C8 N1' 1.29(2)
C8 N1 1.295(15)
C8 O1 1.368(12)
C8 O1' 1.375(17)
C8 C5 1.451(4)
C1 C2 1.496(5)
C2 C7 1.385(4)
C2 C3 1.391(5)
C3 C4 1.389(5)
C4 C5 1.382(4)
C5 C6 1.391(4)
C6 C7 1.382(5)
C11 C12 1.382(5)
C12 C13 1.383(5)
C13 C14 1.382(5)
